data_4503372
loop_
_publ_author_name
'Zhu, Yuan-Yuan'
'Yi, Hui-Ping'
'Li, Chuang'
'Jiang, Xi-Kui'
'Li, Zhan-Ting'

_publ_section_title
;
 The N&#xE5F8;H&#x00B7;&#x00B7;&#x00B7;X (X = Cl, Br, and I)
 Hydrogen-Bonding Pattern in Aromatic Amides: A Crystallographic and1H NMR
 Study
;
_journal_issue 4
_journal_name_full 'Crystal Growth &amp; Design'
_journal_page_first 1294
_journal_paper_doi 10.1021/cg7010293
_journal_volume 8
_journal_year 2008
_chemical_formula_sum 'C13 H10 Cl2 N2 O'
_chemical_formula_weight 281.13
_chemical_name_systematic
; 
 ? 
;
_space_group_IT_number 9
_symmetry_cell_setting monoclinic
_symmetry_space_group_name_Hall 'C -2yc'
_symmetry_space_group_name_H-M 'C 1 c 1'
_atom_sites_solution_hydrogens geom
_atom_sites_solution_primary direct
_atom_sites_solution_secondary difmap
_audit_creation_method SHELXL-97
_cell_angle_alpha 90.00
_cell_angle_beta 95.384(4)
_cell_angle_gamma 90.00
_cell_formula_units_Z 12
_cell_length_a 9.5284(16)
_cell_length_b 40.632(7)
_cell_length_c 9.8789(16)
_cell_measurement_reflns_used 635
_cell_measurement_temperature 293(2)
_cell_measurement_theta_max 36.462
_cell_measurement_theta_min 5.243
_cell_volume 3807.8(11)
_computing_cell_refinement 'Bruker SMART'
_computing_data_collection 'Bruker SMART'
_computing_data_reduction 'Bruker SHELXTL'
_computing_molecular_graphics 'Bruker SHELXTL'
_computing_publication_material 'Bruker SHELXTL'
_computing_structure_refinement 'SHELXL-97 (Sheldrick, 1997)'
_computing_structure_solution 'SHELXS-97 (Sheldrick, 1990)'
_diffrn_ambient_temperature 293(2)
_diffrn_measured_fraction_theta_full 0.934
_diffrn_measured_fraction_theta_max 0.934
_diffrn_measurement_device_type 'CCD area detector'
_diffrn_measurement_method 'phi and omega scans'
_diffrn_radiation_monochromator graphite
_diffrn_radiation_source 'fine-focus sealed tube'
_diffrn_radiation_type MoK\a
_diffrn_radiation_wavelength 0.71073
_diffrn_reflns_av_R_equivalents 0.0856
_diffrn_reflns_av_sigmaI/netI 0.2133
_diffrn_reflns_limit_h_max 12
_diffrn_reflns_limit_h_min -12
_diffrn_reflns_limit_k_max 52
_diffrn_reflns_limit_k_min -47
_diffrn_reflns_limit_l_max 13
_diffrn_reflns_limit_l_min -11
_diffrn_reflns_number 11550
_diffrn_reflns_theta_full 28.25
_diffrn_reflns_theta_max 28.25
_diffrn_reflns_theta_min 2.00
_exptl_absorpt_coefficient_mu 0.499
_exptl_absorpt_correction_T_max 1.00000
_exptl_absorpt_correction_T_min 0.65398
_exptl_absorpt_correction_type empirical
_exptl_crystal_colour colorless
_exptl_crystal_density_diffrn 1.471
_exptl_crystal_density_method 'not measured'
_exptl_crystal_F_000 1728
_exptl_crystal_size_max 0.455
_exptl_crystal_size_mid 0.308
_exptl_crystal_size_min 0.147
_refine_diff_density_max 0.273
_refine_diff_density_min -0.254
_refine_diff_density_rms 0.055
_refine_ls_abs_structure_details 'Flack H D (1983), Acta Cryst. A39, 876-881'
_refine_ls_abs_structure_Flack 0(3)
_refine_ls_extinction_method none
_refine_ls_goodness_of_fit_ref 0.763
_refine_ls_hydrogen_treatment mixed
_refine_ls_matrix_type full
_refine_ls_number_parameters 488
_refine_ls_number_reflns 7203
_refine_ls_number_restraints 2
_refine_ls_restrained_S_all 0.763
_refine_ls_R_factor_all 0.1820
_refine_ls_R_factor_gt 0.0594
_refine_ls_shift/su_max 0.090
_refine_ls_shift/su_mean 0.032
_refine_ls_structure_factor_coef Fsqd
_refine_ls_weighting_details 'calc w=1/[\s^2^(Fo^2^)+(0.0487P)^2^+0.0000P] where P=(Fo^2^+2Fc^2^)/3'
_refine_ls_weighting_scheme calc
_refine_ls_wR_factor_gt 0.1215
_refine_ls_wR_factor_ref 0.1774
_reflns_number_gt 2227
_reflns_number_total 7203
_reflns_threshold_expression >2sigma(I)
_cod_data_source_file cg7010293-file001.cif
_cod_data_source_block cd2471
_cod_depositor_comments
;
The following automatic conversions were performed:

'_symmetry_cell_setting' value 'Monoclinic' changed to 'monoclinic'
according to /home/saulius/struct/CIF-dictionaries/cif_core.dic
dictionary named 'cif_core.dic' version 2.4.1 from 2010-06-29.

Automatic conversion script
Id: cif_fix_values 1715 2011-07-08 13:25:40Z adriana 
;
_cod_original_sg_symbol_H-M Cc
_cod_original_formula_sum 'C13 H10  N2 O Cl2'
_cod_database_code 4503372

loop_
_symmetry_equiv_pos_as_xyz
'x, y, z'
'x, -y, z+1/2'
'x+1/2, y+1/2, z'
'x+1/2, -y+1/2, z+1/2'

loop_
_atom_site_label
_atom_site_type_symbol
_atom_site_fract_x
_atom_site_fract_y
_atom_site_fract_z
_atom_site_U_iso_or_equiv
_atom_site_adp_type
_atom_site_occupancy
_atom_site_symmetry_multiplicity
_atom_site_calc_flag
_atom_site_refinement_flags
Cl1 Cl 0.7922(3) 0.79938(7) 1.0887(4) 0.0772(10) Uani 1 1 d .
Cl2 Cl 0.2249(3) 0.85809(7) 0.6779(4) 0.0819(12) Uani 1 1 d .
Cl3 Cl 0.8102(3) 0.85092(7) 0.5917(4) 0.0725(10) Uani 1 1 d .
Cl4 Cl 0.2016(3) 0.82206(6) 0.1713(3) 0.0653(10) Uani 1 1 d .
Cl5 Cl -0.2781(3) 0.97249(7) 0.1763(4) 0.0744(11) Uani 1 1 d .
Cl6 Cl 0.3133(3) 1.01722(7) 0.5971(4) 0.0779(11) Uani 1 1 d .
N1 N 0.5133(9) 0.81491(18) 0.9451(9) 0.047(3) Uani 1 1 d .
H1 H 0.5068 0.8268 1.0163 0.056 Uiso 1 1 calc R
N2 N 0.2464(9) 0.93000(19) 0.6737(9) 0.068(3) Uani 1 1 d .
H2A H 0.2426 0.9511 0.6653 0.081 Uiso 1 1 calc R
H2B H 0.1787 0.9180 0.6371 0.081 Uiso 1 1 calc R
N3 N 0.5245(9) 0.84744(17) 0.4435(9) 0.049(3) Uani 1 1 d .
H3 H 0.5120 0.8346 0.5105 0.058 Uiso 1 1 calc R
N4 N 0.1498(8) 0.7501(2) 0.1499(9) 0.069(3) Uani 1 1 d .
H4A H 0.0910 0.7650 0.1189 0.083 Uiso 1 1 calc R
H4B H 0.1283 0.7296 0.1402 0.083 Uiso 1 1 calc R
N5 N 0.0055(9) 0.98258(18) 0.3198(9) 0.045(3) Uani 1 1 d .
H5A H 0.0115 0.9949 0.2497 0.054 Uiso 1 1 calc R
N6 N 0.3281(10) 1.0888(2) 0.6150(10) 0.082(3) Uani 1 1 d .
H6A H 0.3411 1.1094 0.6328 0.098 Uiso 1 1 calc R
H6B H 0.3891 1.0746 0.6470 0.098 Uiso 1 1 calc R
O1 O 0.4954(7) 0.81353(14) 0.7132(7) 0.0539(19) Uani 1 1 d .
O2 O 0.5082(7) 0.85227(13) 0.2112(7) 0.0491(19) Uani 1 1 d .
O3 O 0.0244(7) 0.97969(14) 0.5514(7) 0.0425(19) Uani 1 1 d .
C1 C 0.4957(10) 0.8291(2) 0.8239(11) 0.040(3) Uani 1 1 d .
C2 C 0.4789(11) 0.8658(2) 0.8223(10) 0.038(3) Uani 1 1 d .
C3 C 0.3661(11) 0.8816(2) 0.7541(10) 0.043(3) Uani 1 1 d .
C4 C 0.3584(12) 0.9158(2) 0.7441(12) 0.047(3) Uani 1 1 d .
C5 C 0.4659(13) 0.9338(2) 0.8024(12) 0.059(3) Uani 1 1 d .
H5 H 0.4631 0.9566 0.7956 0.071 Uiso 1 1 calc R
C6 C 0.5822(12) 0.9184(3) 0.8736(11) 0.056(3) Uani 1 1 d .
H6 H 0.6562 0.9307 0.9156 0.068 Uiso 1 1 calc R
C7 C 0.5836(12) 0.8848(2) 0.8795(11) 0.054(3) Uani 1 1 d .
H7 H 0.6612 0.8745 0.9255 0.064 Uiso 1 1 calc R
C8 C 0.5424(11) 0.7808(2) 0.9618(10) 0.045(3) Uani 1 1 d .
C9 C 0.4436(11) 0.7577(2) 0.9180(12) 0.049(3) Uani 1 1 d .
H9 H 0.3560 0.7642 0.8771 0.059 Uiso 1 1 calc R
C10 C 0.4753(15) 0.7250(3) 0.9353(12) 0.071(4) Uani 1 1 d .
H10 H 0.4084 0.7095 0.9034 0.086 Uiso 1 1 calc R
C11 C 0.6000(14) 0.7142(3) 0.9967(11) 0.069(4) Uani 1 1 d .
H11 H 0.6193 0.6919 1.0084 0.083 Uiso 1 1 calc R
C12 C 0.6958(12) 0.7377(3) 1.0405(12) 0.066(4) Uani 1 1 d .
H12 H 0.7829 0.7311 1.0819 0.079 Uiso 1 1 calc R
C13 C 0.6689(11) 0.7710(2) 1.0258(11) 0.047(3) Uani 1 1 d .
C14 C 0.4919(10) 0.8362(2) 0.3138(11) 0.033(2) Uani 1 1 d .
C15 C 0.4479(10) 0.8008(2) 0.3033(10) 0.036(3) Uani 1 1 d .
C16 C 0.3191(10) 0.7914(2) 0.2342(10) 0.035(3) Uani 1 1 d .
C17 C 0.2753(12) 0.7589(2) 0.2137(10) 0.041(3) Uani 1 1 d .
C18 C 0.3745(13) 0.7356(2) 0.2744(12) 0.059(4) Uani 1 1 d .
H18 H 0.3527 0.7134 0.2650 0.071 Uiso 1 1 calc R
C19 C 0.4990(13) 0.7440(2) 0.3452(13) 0.064(4) Uani 1 1 d .
H19 H 0.5580 0.7276 0.3841 0.077 Uiso 1 1 calc R
C20 C 0.5374(11) 0.7762(2) 0.3593(11) 0.046(3) Uani 1 1 d .
H20 H 0.6233 0.7818 0.4063 0.055 Uiso 1 1 calc R
C21 C 0.5783(12) 0.8796(2) 0.4717(11) 0.044(3) Uani 1 1 d .
C22 C 0.4966(12) 0.9065(3) 0.4297(12) 0.051(3) Uani 1 1 d .
H22 H 0.4075 0.9032 0.3848 0.061 Uiso 1 1 calc R
C23 C 0.5446(13) 0.9376(3) 0.4531(12) 0.059(3) Uani 1 1 d .
H23 H 0.4904 0.9557 0.4242 0.071 Uiso 1 1 calc R
C24 C 0.6784(16) 0.9414(2) 0.5222(13) 0.071(4) Uani 1 1 d .
H24 H 0.7129 0.9625 0.5400 0.085 Uiso 1 1 calc R
C25 C 0.7596(15) 0.9152(3) 0.5641(14) 0.071(4) Uani 1 1 d .
H25 H 0.8493 0.9184 0.6078 0.085 Uiso 1 1 calc R
C26 C 0.7094(12) 0.8842(2) 0.5419(11) 0.050(3) Uani 1 1 d .
C27 C 0.0317(11) 0.9958(2) 0.4408(13) 0.046(3) Uani 1 1 d .
C28 C 0.0639(10) 1.0314(2) 0.4511(10) 0.036(3) Uani 1 1 d .
C29 C 0.1832(11) 1.0439(2) 0.5266(11) 0.047(3) Uani 1 1 d .
C30 C 0.2078(12) 1.0786(3) 0.5342(13) 0.056(3) Uani 1 1 d .
C31 C 0.1006(14) 1.0990(2) 0.4758(12) 0.060(4) Uani 1 1 d .
H31 H 0.1090 1.1216 0.4870 0.072 Uiso 1 1 calc R
C32 C -0.0144(12) 1.0868(3) 0.4039(14) 0.065(4) Uani 1 1 d .
H32 H -0.0819 1.1012 0.3640 0.078 Uiso 1 1 calc R
C33 C -0.0346(11) 1.0531(2) 0.3879(12) 0.051(3) Uani 1 1 d .
H33 H -0.1134 1.0451 0.3353 0.061 Uiso 1 1 calc R
C34 C -0.0321(11) 0.9492(2) 0.2988(11) 0.038(3) Uani 1 1 d .
C35 C 0.0550(12) 0.9239(3) 0.3418(12) 0.051(3) Uani 1 1 d .
H35 H 0.1437 0.9292 0.3836 0.061 Uiso 1 1 calc R
C36 C 0.0214(15) 0.8922(3) 0.3278(13) 0.064(4) Uani 1 1 d .
H36 H 0.0831 0.8757 0.3607 0.076 Uiso 1 1 calc R
C37 C -0.1107(16) 0.8849(2) 0.2615(12) 0.071(4) Uani 1 1 d .
H37 H -0.1364 0.8629 0.2508 0.085 Uiso 1 1 calc R
C38 C -0.2071(13) 0.9091(3) 0.2100(12) 0.060(4) Uani 1 1 d .
H38 H -0.2942 0.9040 0.1643 0.072 Uiso 1 1 calc R
C39 C -0.1600(12) 0.9419(2) 0.2338(12) 0.047(3) Uani 1 1 d .

loop_
_atom_site_aniso_label
_atom_site_aniso_U_11
_atom_site_aniso_U_22
_atom_site_aniso_U_33
_atom_site_aniso_U_23
_atom_site_aniso_U_13
_atom_site_aniso_U_12
Cl1 0.069(2) 0.086(2) 0.074(2) -0.0124(19) -0.0088(19) 0.0057(19)
Cl2 0.067(2) 0.080(2) 0.093(3) -0.0261(19) -0.027(2) 0.0025(17)
Cl3 0.065(2) 0.0735(19) 0.076(2) 0.0162(18) -0.0090(19) 0.0048(17)
Cl4 0.0556(19) 0.0499(16) 0.086(3) 0.0133(16) -0.0147(18) -0.0025(15)
Cl5 0.067(2) 0.073(2) 0.078(3) 0.0252(19) -0.022(2) -0.0007(18)
Cl6 0.0562(19) 0.077(2) 0.095(3) 0.0122(19) -0.0238(19) -0.0085(17)
N1 0.067(6) 0.035(5) 0.037(6) 0.006(4) -0.002(5) 0.014(5)
N2 0.081(7) 0.062(6) 0.061(7) 0.016(5) 0.011(5) 0.036(5)
N3 0.066(6) 0.030(4) 0.046(6) -0.001(4) -0.014(5) -0.006(4)
N4 0.072(6) 0.062(6) 0.068(7) -0.011(5) -0.016(5) -0.023(5)
N5 0.059(6) 0.045(5) 0.031(6) -0.010(4) 0.006(5) -0.016(5)
N6 0.096(8) 0.088(7) 0.054(7) -0.012(5) -0.027(6) -0.034(6)
O1 0.074(5) 0.040(4) 0.048(5) 0.001(3) 0.007(4) 0.011(3)
O2 0.071(5) 0.039(4) 0.035(4) -0.003(3) -0.003(4) -0.011(3)
O3 0.055(5) 0.033(4) 0.039(5) -0.002(3) -0.001(4) -0.006(3)
C1 0.040(6) 0.036(5) 0.041(7) 0.002(5) -0.002(5) 0.003(5)
C2 0.053(7) 0.036(5) 0.024(6) -0.001(5) -0.001(5) 0.005(5)
C3 0.044(6) 0.045(6) 0.038(7) -0.002(5) -0.003(5) 0.012(5)
C4 0.054(7) 0.036(6) 0.053(8) 0.005(5) 0.022(6) 0.021(6)
C5 0.090(10) 0.039(6) 0.052(8) 0.001(5) 0.025(7) -0.011(7)
C6 0.071(8) 0.064(8) 0.032(7) -0.011(5) -0.003(6) -0.022(6)
C7 0.068(8) 0.045(7) 0.050(8) 0.011(5) 0.016(6) 0.007(6)
C8 0.057(7) 0.052(6) 0.025(6) 0.010(5) 0.008(6) 0.014(6)
C9 0.053(7) 0.044(7) 0.052(8) 0.005(6) 0.010(6) 0.006(6)
C10 0.129(12) 0.053(7) 0.034(8) -0.003(6) 0.018(8) -0.006(8)
C11 0.111(11) 0.059(7) 0.039(8) 0.009(6) 0.011(7) 0.016(8)
C12 0.051(7) 0.093(10) 0.050(8) -0.007(7) -0.013(6) 0.020(7)
C13 0.057(7) 0.048(6) 0.036(7) -0.005(5) -0.006(6) 0.017(6)
C14 0.028(5) 0.030(5) 0.041(7) -0.002(5) 0.003(5) 0.002(4)
C15 0.042(6) 0.040(6) 0.027(6) -0.005(5) 0.012(5) -0.008(5)
C16 0.042(6) 0.032(5) 0.035(6) 0.001(4) 0.016(5) -0.004(4)
C17 0.064(7) 0.040(6) 0.021(6) 0.011(4) 0.016(5) -0.002(5)
C18 0.090(9) 0.033(6) 0.059(9) -0.001(5) 0.033(8) -0.012(6)
C19 0.073(8) 0.041(7) 0.075(10) 0.016(6) -0.014(7) 0.012(6)
C20 0.041(6) 0.036(6) 0.057(8) 0.006(5) -0.018(5) -0.001(5)
C21 0.059(7) 0.031(5) 0.042(7) -0.008(5) 0.015(6) -0.016(5)
C22 0.054(7) 0.051(7) 0.048(8) -0.004(6) 0.009(6) -0.014(6)
C23 0.063(8) 0.052(7) 0.065(9) -0.020(6) 0.020(7) 0.015(6)
C24 0.127(13) 0.027(6) 0.063(9) -0.017(6) 0.039(9) -0.009(7)
C25 0.076(9) 0.066(8) 0.069(10) -0.013(7) 0.006(8) -0.025(7)
C26 0.050(7) 0.055(7) 0.043(8) -0.001(5) 0.000(6) -0.021(6)
C27 0.037(6) 0.038(6) 0.062(9) 0.020(6) -0.004(6) -0.004(5)
C28 0.046(6) 0.035(5) 0.026(6) 0.008(4) -0.003(5) -0.012(5)
C29 0.045(6) 0.040(6) 0.051(7) -0.006(5) -0.021(6) -0.010(5)
C30 0.058(8) 0.057(7) 0.052(8) -0.014(6) 0.004(6) -0.022(6)
C31 0.104(10) 0.025(5) 0.053(9) 0.001(5) 0.015(8) 0.010(6)
C32 0.060(7) 0.044(7) 0.093(10) -0.022(6) 0.019(7) -0.007(6)
C33 0.052(7) 0.040(6) 0.057(8) 0.012(5) -0.009(6) 0.009(5)
C34 0.057(7) 0.033(5) 0.023(6) -0.001(4) 0.001(5) -0.004(5)
C35 0.054(7) 0.046(6) 0.052(8) -0.013(6) 0.006(6) 0.011(6)
C36 0.107(11) 0.042(7) 0.045(8) 0.000(6) 0.025(8) 0.011(7)
C37 0.143(13) 0.023(6) 0.048(9) -0.001(5) 0.017(9) -0.009(7)
C38 0.075(8) 0.053(7) 0.050(8) -0.002(6) -0.005(7) -0.024(6)
C39 0.054(7) 0.049(6) 0.037(7) -0.002(5) -0.002(6) -0.003(5)

loop_
_atom_type_symbol
_atom_type_description
_atom_type_scat_dispersion_real
_atom_type_scat_dispersion_imag
_atom_type_scat_source
C C 0.0033 0.0016 'International Tables Vol C Tables 4.2.6.8 and 6.1.1.4'
H H 0.0000 0.0000 'International Tables Vol C Tables 4.2.6.8 and 6.1.1.4'
N N 0.0061 0.0033 'International Tables Vol C Tables 4.2.6.8 and 6.1.1.4'
O O 0.0106 0.0060 'International Tables Vol C Tables 4.2.6.8 and 6.1.1.4'
Cl Cl 0.1484 0.1585 'International Tables Vol C Tables 4.2.6.8 and 6.1.1.4'

loop_
_geom_angle_atom_site_label_1
_geom_angle_atom_site_label_2
_geom_angle_atom_site_label_3
_geom_angle
C26 Cl3 O1 88.1(4)
C1 N1 C8 122.4(9)
C1 N1 H1 118.7
C8 N1 H1 119.0
C4 N2 H2A 120.1
C4 N2 H2B 119.9
H2A N2 H2B 120.0
C14 N3 C21 122.4(9)
C14 N3 H3 118.7
C21 N3 H3 118.8
C17 N4 H4A 120.0
C17 N4 H4B 120.0
H4A N4 H4B 120.0
C27 N5 C34 123.5(10)
C27 N5 H5A 118.4
C34 N5 H5A 118.1
C30 N6 H6A 119.9
C30 N6 H6B 120.1
H6A N6 H6B 120.0
C1 O1 Cl3 98.1(6)
O1 C1 N1 123.8(9)
O1 C1 C2 119.7(9)
N1 C1 C2 116.5(9)
C7 C2 C3 117.2(8)
C7 C2 C1 119.5(9)
C3 C2 C1 123.1(9)
C2 C3 C4 122.2(10)
C2 C3 Cl2 119.3(7)
C4 C3 Cl2 118.5(8)
C5 C4 N2 121.5(10)
C5 C4 C3 118.6(10)
N2 C4 C3 119.8(11)
C4 C5 C6 120.4(10)
C4 C5 H5 119.8
C6 C5 H5 119.8
C7 C6 C5 118.1(10)
C7 C6 H6 120.9
C5 C6 H6 121.0
C2 C7 C6 123.5(10)
C2 C7 H7 118.3
C6 C7 H7 118.3
C13 C8 C9 119.7(9)
C13 C8 N1 119.6(10)
C9 C8 N1 120.7(9)
C8 C9 C10 119.2(11)
C8 C9 H9 120.4
C10 C9 H9 120.3
C11 C10 C9 122.8(12)
C11 C10 H10 118.5
C9 C10 H10 118.7
C10 C11 C12 116.8(11)
C10 C11 H11 121.7
C12 C11 H11 121.4
C11 C12 C13 122.6(10)
C11 C12 H12 118.8
C13 C12 H12 118.6
C8 C13 C12 118.8(10)
C8 C13 Cl1 120.8(8)
C12 C13 Cl1 120.3(8)
O2 C14 N3 124.1(8)
O2 C14 C15 120.6(9)
N3 C14 C15 115.0(9)
C20 C15 C16 118.3(8)
C20 C15 C14 120.2(8)
C16 C15 C14 121.5(9)
C17 C16 C15 124.5(9)
C17 C16 Cl4 116.8(8)
C15 C16 Cl4 118.7(7)
N4 C17 C16 124.1(9)
N4 C17 C18 123.0(9)
C16 C17 C18 112.9(10)
C19 C18 C17 124.0(10)
C19 C18 H18 118.0
C17 C18 H18 117.9
C18 C19 C20 120.3(10)
C18 C19 H19 119.8
C20 C19 H19 119.9
C19 C20 C15 119.9(9)
C19 C20 H20 120.1
C15 C20 H20 120.0
C22 C21 C26 120.0(9)
C22 C21 N3 119.0(10)
C26 C21 N3 121.0(10)
C23 C22 C21 120.9(10)
C23 C22 H22 119.6
C21 C22 H22 119.5
C22 C23 C24 117.6(10)
C22 C23 H23 121.1
C24 C23 H23 121.3
C25 C24 C23 122.0(10)
C25 C24 H24 119.1
C23 C24 H24 118.9
C26 C25 C24 119.7(12)
C26 C25 H25 120.2
C24 C25 H25 120.1
C25 C26 C21 119.7(11)
C25 C26 Cl3 120.6(10)
C21 C26 Cl3 119.7(8)
O3 C27 N5 123.0(9)
O3 C27 C28 118.0(10)
N5 C27 C28 118.9(10)
C33 C28 C29 119.4(8)
C33 C28 C27 117.4(9)
C29 C28 C27 123.1(9)
C28 C29 C30 120.5(9)
C28 C29 Cl6 120.0(7)
C30 C29 Cl6 119.1(8)
C31 C30 N6 126.2(10)
C31 C30 C29 116.8(10)
N6 C30 C29 116.4(10)
C32 C31 C30 122.0(10)
C32 C31 H31 119.0
C30 C31 H31 119.0
C31 C32 C33 121.4(11)
C31 C32 H32 119.3
C33 C32 H32 119.3
C32 C33 C28 119.4(10)
C32 C33 H33 120.3
C28 C33 H33 120.3
C39 C34 C35 118.4(9)
C39 C34 N5 118.9(9)
C35 C34 N5 122.6(10)
C36 C35 C34 124.3(11)
C36 C35 H35 117.9
C34 C35 H35 117.8
C35 C36 C37 116.9(11)
C35 C36 H36 121.6
C37 C36 H36 121.6
C36 C37 C38 123.4(10)
C36 C37 H37 118.3
C38 C37 H37 118.3
C37 C38 C39 114.2(10)
C37 C38 H38 122.9
C39 C38 H38 122.9
C34 C39 C38 122.7(10)
C34 C39 Cl5 121.6(8)
C38 C39 Cl5 115.7(9)

loop_
_geom_bond_atom_site_label_1
_geom_bond_atom_site_label_2
_geom_bond_distance
Cl1 C13 1.721(11)
Cl2 C3 1.760(10)
Cl3 C26 1.706(11)
Cl3 O1 3.663(8)
Cl4 C16 1.751(10)
Cl5 C39 1.736(10)
Cl6 C29 1.742(10)
N1 C1 1.325(12)
N1 C8 1.418(11)
N1 H1 0.8600
N2 C4 1.348(12)
N2 H2A 0.8600
N2 H2B 0.8600
N3 C14 1.369(10)
N3 C21 1.422(11)
N3 H3 0.8600
N4 C17 1.347(12)
N4 H4A 0.8600
N4 H4B 0.8600
N5 C27 1.314(14)
N5 C34 1.412(11)
N5 H5A 0.8600
N6 C30 1.397(12)
N6 H6A 0.8600
N6 H6B 0.8600
O1 C1 1.262(11)
O2 C14 1.228(11)
O3 C27 1.282(12)
C1 C2 1.502(11)
C2 C7 1.342(13)
C2 C3 1.373(12)
C3 C4 1.395(12)
C4 C5 1.344(14)
C5 C6 1.403(13)
C5 H5 0.9300
C6 C7 1.366(13)
C6 H6 0.9300
C7 H7 0.9300
C8 C13 1.367(14)
C8 C9 1.371(13)
C9 C10 1.373(14)
C9 H9 0.9300
C10 C11 1.354(15)
C10 H10 0.9300
C11 C12 1.362(14)
C11 H11 0.9300
C12 C13 1.381(13)
C12 H12 0.9300
C14 C15 1.500(11)
C15 C20 1.392(12)
C15 C16 1.400(13)
C16 C17 1.392(12)
C17 C18 1.429(14)
C18 C19 1.362(15)
C18 H18 0.9300
C19 C20 1.365(12)
C19 H19 0.9300
C20 H20 0.9300
C21 C22 1.381(13)
C21 C26 1.384(13)
C22 C23 1.357(14)
C22 H22 0.9300
C23 C24 1.397(16)
C23 H23 0.9300
C24 C25 1.358(15)
C24 H24 0.9300
C25 C26 1.356(13)
C25 H25 0.9300
C27 C28 1.480(12)
C28 C33 1.392(12)
C28 C29 1.395(13)
C29 C30 1.431(13)
C30 C31 1.396(14)
C31 C32 1.343(16)
C31 H31 0.9300
C32 C33 1.390(13)
C32 H32 0.9300
C33 H33 0.9300
C34 C39 1.356(15)
C34 C35 1.363(13)
C35 C36 1.333(13)
C35 H35 0.9300
C36 C37 1.395(17)
C36 H36 0.9300
C37 C38 1.408(15)
C37 H37 0.9300
C38 C39 1.420(13)
C38 H38 0.9300

loop_
_geom_torsion_atom_site_label_1
_geom_torsion_atom_site_label_2
_geom_torsion_atom_site_label_3
_geom_torsion_atom_site_label_4
_geom_torsion
C26 Cl3 O1 C1 -79.1(7)
Cl3 O1 C1 N1 -115.9(10)
Cl3 O1 C1 C2 62.5(10)
C8 N1 C1 O1 4.0(17)
C8 N1 C1 C2 -174.5(10)
O1 C1 C2 C7 -117.5(11)
N1 C1 C2 C7 61.1(15)
O1 C1 C2 C3 56.5(16)
N1 C1 C2 C3 -124.9(11)
C7 C2 C3 C4 -0.3(17)
C1 C2 C3 C4 -174.4(11)
C7 C2 C3 Cl2 -179.5(9)
C1 C2 C3 Cl2 6.4(16)
C2 C3 C4 C5 0.6(18)
Cl2 C3 C4 C5 179.8(9)
C2 C3 C4 N2 178.7(10)
Cl2 C3 C4 N2 -2.0(16)
N2 C4 C5 C6 -179.1(10)
C3 C4 C5 C6 -1.0(19)
C4 C5 C6 C7 1.1(18)
C3 C2 C7 C6 0.4(18)
C1 C2 C7 C6 174.8(10)
C5 C6 C7 C2 -0.9(18)
C1 N1 C8 C13 115.1(12)
C1 N1 C8 C9 -66.8(15)
C13 C8 C9 C10 -2.2(17)
N1 C8 C9 C10 179.8(10)
C8 C9 C10 C11 1.4(19)
C9 C10 C11 C12 -0.7(19)
C10 C11 C12 C13 0.9(19)
C9 C8 C13 C12 2.3(18)
N1 C8 C13 C12 -179.6(11)
C9 C8 C13 Cl1 -177.1(9)
N1 C8 C13 Cl1 1.0(16)
C11 C12 C13 C8 -2(2)
C11 C12 C13 Cl1 177.7(10)
C21 N3 C14 O2 1.4(14)
C21 N3 C14 C15 175.1(10)
O2 C14 C15 C20 116.6(12)
N3 C14 C15 C20 -57.4(13)
O2 C14 C15 C16 -61.5(14)
N3 C14 C15 C16 124.5(10)
C20 C15 C16 C17 -2.0(17)
C14 C15 C16 C17 176.1(10)
C20 C15 C16 Cl4 176.6(8)
C14 C15 C16 Cl4 -5.3(14)
C15 C16 C17 N4 178.4(10)
Cl4 C16 C17 N4 -0.3(15)
C15 C16 C17 C18 1.7(16)
Cl4 C16 C17 C18 -176.9(8)
N4 C17 C18 C19 -176.6(12)
C16 C17 C18 C19 0.1(17)
C17 C18 C19 C20 -1(2)
C18 C19 C20 C15 1(2)
C16 C15 C20 C19 0.5(17)
C14 C15 C20 C19 -177.7(11)
C14 N3 C21 C22 61.8(14)
C14 N3 C21 C26 -119.3(11)
C26 C21 C22 C23 1.8(18)
N3 C21 C22 C23 -179.2(11)
C21 C22 C23 C24 -0.7(19)
C22 C23 C24 C25 1(2)
C23 C24 C25 C26 -2(2)
C24 C25 C26 C21 3(2)
C24 C25 C26 Cl3 179.2(10)
C22 C21 C26 C25 -2.8(18)
N3 C21 C26 C25 178.2(11)
C22 C21 C26 Cl3 -179.3(9)
N3 C21 C26 Cl3 1.8(16)
O1 Cl3 C26 C25 137.6(11)
O1 Cl3 C26 C21 -45.9(9)
C34 N5 C27 O3 -0.6(18)
C34 N5 C27 C28 -177.3(10)
O3 C27 C28 C33 -120.8(11)
N5 C27 C28 C33 56.0(16)
O3 C27 C28 C29 55.6(16)
N5 C27 C28 C29 -127.6(12)
C33 C28 C29 C30 -2.8(18)
C27 C28 C29 C30 -179.2(11)
C33 C28 C29 Cl6 -175.8(9)
C27 C28 C29 Cl6 7.8(17)
C28 C29 C30 C31 6.7(18)
Cl6 C29 C30 C31 179.8(9)
C28 C29 C30 N6 178.4(10)
Cl6 C29 C30 N6 -8.6(16)
N6 C30 C31 C32 -177.2(12)
C29 C30 C31 C32 -6.5(19)
C30 C31 C32 C33 2(2)
C31 C32 C33 C28 2.1(19)
C29 C28 C33 C32 -1.7(17)
C27 C28 C33 C32 174.9(11)
C27 N5 C34 C39 117.7(13)
C27 N5 C34 C35 -62.0(17)
C39 C34 C35 C36 -2.0(19)
N5 C34 C35 C36 177.7(12)
C34 C35 C36 C37 2(2)
C35 C36 C37 C38 0(2)
C36 C37 C38 C39 -1.3(19)
C35 C34 C39 C38 1(2)
N5 C34 C39 C38 -179.1(11)
C35 C34 C39 Cl5 179.6(9)
N5 C34 C39 Cl5 0.0(18)
C37 C38 C39 C34 1.0(19)
C37 C38 C39 Cl5 -178.1(9)
